data_2104504
loop_
_publ_author_name
'Marsh, Richard E.'

_publ_section_title
;
 Space groups <i>P</i>1 and <i>Cc</i>: how are they doing?
;
_journal_coeditor_code BK5088
_journal_issue 6
_journal_name_full 'Acta Crystallographica Section B'
_journal_page_first 782
_journal_page_last 783
_journal_paper_doi 10.1107/S0108768109046448
_journal_volume 65
_journal_year 2009
_chemical_formula_moiety 'C12 H36 Ca O6 S6, 2(Cl O4)'
_chemical_formula_sum 'C12 H36 Ca Cl2 O14 S6'
_chemical_formula_weight 707.75
_chemical_name_systematic
;
hexakis(dimethylsulfoxide)-calcium diperchlorate
;
_space_group_IT_number 43
_symmetry_cell_setting orthorhombic
_symmetry_space_group_name_Hall 'F 2 -2d'
_symmetry_space_group_name_H-M 'F d d 2'
_cell_angle_alpha 90.00
_cell_angle_beta 90.00
_cell_angle_gamma 90.00
_cell_formula_units_Z 8
_cell_length_a 12.738(3)
_cell_length_b 25.570
_cell_length_c 20.175(3)
_cell_measurement_temperature 295(2)
_cell_measurement_theta_max 22.5
_cell_measurement_theta_min 2.05
_cell_volume 6571.2(18)
_diffrn_radiation_type MoK\a
_diffrn_radiation_wavelength 0.71073
_exptl_crystal_density_diffrn 1.431
_exptl_crystal_F_000 2960
_cod_data_source_file bk5088.cif
_cod_data_source_block LAMDIN
_cod_depositor_comments
;
The following automatic conversions were performed:
'_symmetry_cell_setting' value 'Orthorhombic' changed to 'orthorhombic'
according to '/home/saulius/struct/CIF-dictionaries/cif_core.dic'
dictionary named 'cif_core.dic' version 2.4.1 from 2010-06-29.

Automatic conversion script
Id: cif_fix_enum 1527 2010-12-29 10:47:43Z saulius 

The following automatic conversions were performed:

'_symmetry_cell_setting' value 'Orthorhombic' changed to
'orthorhombic' according to
/home/saulius/struct/CIF-dictionaries/cif_core.dic dictionary named
'cif_core.dic' version 2.4.1 from 2010-06-29.

Automatic conversion script
Id: cif_fix_values 1715 2011-07-08 13:25:40Z adriana 
;
_cod_original_cell_volume 6571
_cod_original_sg_symbol_H-M Fdd2
_cod_database_code 2104504

loop_
_symmetry_equiv_pos_site_id
_symmetry_equiv_pos_as_xyz
1 x,y,z
2 -x,-y,z
3 1/4-x,1/4+y,1/4+z
4 3/4+x,3/4-y,1/4+z
5 x,1/2+y,1/2+z
6 -x,1/2-y,1/2+z
7 1/4-x,3/4+y,3/4+z
8 3/4+x,1/4-y,3/4+z
9 1/2+x,y,1/2+z
10 1/2-x,-y,1/2+z
11 3/4-x,1/4+y,3/4+z
12 1/4+x,3/4-y,3/4+z
13 1/2+x,1/2+y,z
14 1/2-x,1/2-y,z
15 3/4-x,3/4+y,1/4+z
16 1/4+x,1/4-y,1/4+z

loop_
_atom_site_label
_atom_site_type_symbol
_atom_site_fract_x
_atom_site_fract_y
_atom_site_fract_z
_atom_site_occupancy
Ca1 Ca 0.0 0.0 0.25276 1
Cl1 Cl 0.5 0.0 0.41990 1
Cl2 Cl 0.0 0.0 0.56892 1
O1 O -0.0852 -0.0494 0.1729 1
O2 O -0.1487 0.0524 0.2554 1
O3 O -0.0792 -0.0486 0.3326 1
O4 O 0.0629 -0.0299 0.5305 1
O5 O -0.0650 -0.0334 0.5994 1
O6 O 0.4810 0.0335 0.3821 1
O7 O 0.5788 0.0042 0.4525 1
S1 S -0.18775 -0.03968 0.14018 1
S2 S -0.24306 0.04273 0.29909 1
S3? S -0.1624 -0.0889 0.3500 0.32
S4 S -0.0786 -0.0896 0.3838 0.68
C1 C -0.3422 0.0819 0.2637 1
H1 H -0.4000 0.0846 0.2940 1
H2 H -0.3658 0.0663 0.2230 1
H3 H -0.3148 0.1162 0.2547 1
C2 C -0.2198 0.0796 0.3713 1
H4 H -0.2851 0.0932 0.3878 1
H5 H -0.1734 0.1080 0.3612 1
H6 H -0.1883 0.0577 0.4045 1
C3 C -0.1862 -0.0776 0.0674 1
H7 H -0.2560 -0.0800 0.0498 1
H8 H -0.1608 -0.1121 0.0776 1
H9 H -0.1409 -0.0616 0.0354 1
C4 C -0.2822 -0.0771 0.1830 1
H10 H -0.3352 -0.0886 0.1525 1
H11 H -0.3138 -0.0562 0.2170 1
H12 H -0.2488 -0.1070 0.2027 1
C5 C -0.1100 -0.1485 0.3447 1
H13? H -0.1616 -0.1739 0.3555 0.32
H14? H -0.0857 -0.1543 0.3008 0.32
H15? H -0.0528 -0.1512 0.3748 0.32
H16 H -0.1103 -0.1759 0.3764 0.68
H17 H -0.1775 -0.1458 0.3249 0.68
H18 H -0.0593 -0.1558 0.3114 0.68
C6 C -0.1882 -0.0796 0.4317 1
H19? H -0.2401 -0.1038 0.4458 0.32
H20? H -0.1258 -0.0848 0.4567 0.32
H21? H -0.2131 -0.0450 0.4384 0.32
H22 H -0.1911 -0.1053 0.4656 0.68
H23 H -0.1850 -0.0458 0.4512 0.68
H24 H -0.2492 -0.0821 0.4048 0.68

loop_
_geom_angle_atom_site_label_1
_geom_angle_atom_site_label_2
_geom_angle_atom_site_label_3
_geom_angle
_geom_angle_site_symmetry_1
_geom_angle_site_symmetry_2
_geom_angle_site_symmetry_3
_geom_angle_publ_flag
O1 Ca1 O2 87.04 . . . yes
O1 Ca1 O3 89.24 . . . yes
O1 Ca1 O1 91.89 . . 2_555 yes
O1 Ca1 O2 94.79 . . 2_555 yes
O1 Ca1 O3 178.40 . . 2_555 yes
O2 Ca1 O3 86.39 . . . yes
O1 Ca1 O2 94.79 2_555 . . yes
O2 Ca1 O2 177.37 . . 2_555 yes
O2 Ca1 O3 91.74 . . 2_555 yes
O1 Ca1 O3 178.40 2_555 . . yes
O2 Ca1 O3 91.74 2_555 . . yes
O3 Ca1 O3 89.64 . . 2_555 yes
O1 Ca1 O2 87.04 2_555 . 2_555 yes
O1 Ca1 O3 89.24 2_555 . 2_555 yes
O2 Ca1 O3 86.39 2_555 . 2_555 yes
O6 Cl1 O7 104.38 . . 2_655 yes
O6 Cl1 O7 117.52 . . . yes
O6 Cl1 O6 98.82 . . 2_655 yes
O6 Cl1 O7 117.52 2_655 . 2_655 yes
O6 Cl1 O7 104.38 2_655 . . yes
O7 Cl1 O7 113.83 . . 2_655 yes
O4 Cl2 O5 105.61 . . . yes
O4 Cl2 O5 104.93 2_555 . . yes
O4 Cl2 O4 110.02 . . 2_555 yes
O4 Cl2 O5 104.93 . . 2_555 yes
O5 Cl2 O5 125.32 . . 2_555 yes
O4 Cl2 O5 105.61 2_555 . 2_555 yes
O1 S1 C3 105.60 . . . yes
C3 S1 C4 96.75 . . . yes
O1 S1 C4 106.96 . . . yes
O2 S2 C2 105.14 . . . yes
O2 S2 C1 103.92 . . . yes
C1 S2 C2 98.71 . . . yes
O3 S3 C5 109.02 . . . yes
C5 S3 C6 105.54 . . . yes
O3 S3 C6 105.33 . . . yes
O3 S4 C6 106.54 . . . yes
O3 S4 C5 107.22 . . . yes
C5 S4 C6 101.33 . . . yes
Ca1 O1 S1 129.05 . . . yes
Ca1 O2 S2 124.62 . . . yes
Ca1 O3 S3 147.67 . . . yes
Ca1 O3 S4 152.29 . . . yes

loop_
_geom_bond_atom_site_label_1
_geom_bond_atom_site_label_2
_geom_bond_distance
_geom_bond_site_symmetry_1
_geom_bond_site_symmetry_2
_geom_bond_publ_flag
Ca1 O1 2.3172 . . yes
Ca1 O2 2.3207 . . yes
Ca1 O3 2.2708 . . yes
Ca1 O1 2.3172 . 2_555 yes
Ca1 O2 2.3207 . 2_555 yes
Ca1 O3 2.2708 . 2_555 yes
Cl1 O6 1.1721 . 2_655 yes
Cl1 O7 1.2048 . 2_655 yes
Cl1 O6 1.1721 . . yes
Cl1 O7 1.2048 . . yes
Cl2 O4 1.3518 . 2_555 yes
Cl2 O4 1.3518 . . yes
Cl2 O5 1.3391 . . yes
Cl2 O5 1.3391 . 2_555 yes
S1 O1 1.4846 . . yes
S1 C3 1.7597 . . yes
S1 C4 1.7633 . . yes
S2 O2 1.5109 . . yes
S2 C1 1.7629 . . yes
S2 C2 1.7604 . . yes
S3 C6 1.6975 . . yes
S3 O3 1.5193 . . yes
S3 C5 1.6672 . . yes
S4 C6 1.7171 . . yes
S4 O3 1.4718 . . yes
S4 C5 1.7466 . . yes
C1 H2 0.9600 . . no
C1 H3 0.9600 . . no
C1 H1 0.9600 . . no
C2 H5 0.9600 . . no
C2 H6 0.9600 . . no
C2 H4 0.9600 . . no
C3 H8 0.9600 . . no
C3 H9 0.9600 . . no
C3 H7 0.9600 . . no
C4 H10 0.9600 . . no
C4 H11 0.9600 . . no
C4 H12 0.9600 . . no
C5 H16 0.9500 . . no
C5 H17 0.9500 . . no
C5 H18 0.9500 . . no
C5 H13 0.9500 . . no
C5 H15 0.9500 . . no
C5 H14 0.9500 . . no
C6 H23 0.9500 . . no
C6 H24 0.9500 . . no
C6 H22 0.9500 . . no
C6 H20 0.9500 . . no
C6 H21 0.9500 . . no
C6 H19 0.9500 . . no
